data_2228119
loop_
_publ_author_name
'Li, Xiao-Ping'
'Zhao, Jian-She'
'Ng, Seik Weng'

_publ_section_title
;
 [2,6-Bis(6-methylquinolin-2-yl)pyridine-\k^3^<i>N</i>,<i>N</i>',<i>N</i>'']dichloridomanganese(II)
;
_journal_coeditor_code XU5031
_journal_issue 10
_journal_name_full 'Acta Crystallographica Section E'
_journal_page_first m1298
_journal_paper_doi 10.1107/S1600536810037037
_journal_volume 66
_journal_year 2010
_chemical_formula_iupac '[Mn Cl2 (C25 H19 N3)]'
_chemical_formula_moiety 'C25 H19 Cl2 Mn N3'
_chemical_formula_sum 'C25 H19 Cl2 Mn N3'
_chemical_formula_weight 487.27
_chemical_name_systematic
;
[2,6-Bis(6-methylquinolin-2-yl)pyridine-
\k^3^<i>N</i>,<i>N</i>',<i>N</i>'']dichloridomanganese(II)
;
_space_group_IT_number 2
_symmetry_cell_setting triclinic
_symmetry_space_group_name_Hall '-P 1'
_symmetry_space_group_name_H-M 'P -1'
_atom_sites_solution_hydrogens geom
_atom_sites_solution_primary direct
_atom_sites_solution_secondary difmap
_audit_creation_method SHELXL-97
_cell_angle_alpha 95.0990(10)
_cell_angle_beta 97.4990(10)
_cell_angle_gamma 95.4110(10)
_cell_formula_units_Z 2
_cell_length_a 9.6763(8)
_cell_length_b 10.3721(9)
_cell_length_c 10.5757(9)
_cell_measurement_reflns_used 2981
_cell_measurement_temperature 100(2)
_cell_measurement_theta_max 28.1
_cell_measurement_theta_min 2.7
_cell_volume 1042.13(15)
_computing_cell_refinement 'SAINT (Bruker, 2009)'
_computing_data_collection 'APEX2 (Bruker, 2009)'
_computing_data_reduction 'SAINT (Bruker, 2009)'
_computing_molecular_graphics 'X-SEED (Barbour, 2001)'
_computing_publication_material 'publCIF (Westrip, 2010)'
_computing_structure_refinement 'SHELXL97 (Sheldrick, 2008)'
_computing_structure_solution 'SHELXS97 (Sheldrick, 2008)'
_diffrn_ambient_temperature 100(2)
_diffrn_measured_fraction_theta_full 0.991
_diffrn_measured_fraction_theta_max 0.991
_diffrn_measurement_device_type 'Bruker SMART APEX'
_diffrn_measurement_method '\w scans'
_diffrn_radiation_monochromator graphite
_diffrn_radiation_source 'fine-focus sealed tube'
_diffrn_radiation_type MoK\a
_diffrn_radiation_wavelength 0.71073
_diffrn_reflns_av_R_equivalents 0.0314
_diffrn_reflns_av_sigmaI/netI 0.0495
_diffrn_reflns_limit_h_max 12
_diffrn_reflns_limit_h_min -12
_diffrn_reflns_limit_k_max 13
_diffrn_reflns_limit_k_min -13
_diffrn_reflns_limit_l_max 13
_diffrn_reflns_limit_l_min -13
_diffrn_reflns_number 10000
_diffrn_reflns_theta_full 27.50
_diffrn_reflns_theta_max 27.50
_diffrn_reflns_theta_min 1.98
_diffrn_standards_decay_% 0
_diffrn_standards_interval_count 0
_diffrn_standards_interval_time 0
_diffrn_standards_number 0
_exptl_absorpt_coefficient_mu 0.909
_exptl_absorpt_correction_T_max 0.9560
_exptl_absorpt_correction_T_min 0.7722
_exptl_absorpt_correction_type multi-scan
_exptl_absorpt_process_details '(SADABS; Sheldrick, 1996)'
_exptl_crystal_colour Orange
_exptl_crystal_density_diffrn 1.553
_exptl_crystal_density_method 'not measured'
_exptl_crystal_description Prism
_exptl_crystal_F_000 498
_exptl_crystal_size_max 0.30
_exptl_crystal_size_mid 0.10
_exptl_crystal_size_min 0.05
_refine_diff_density_max 0.611
_refine_diff_density_min -0.623
_refine_ls_extinction_method none
_refine_ls_goodness_of_fit_ref 1.030
_refine_ls_hydrogen_treatment constr
_refine_ls_matrix_type full
_refine_ls_number_parameters 292
_refine_ls_number_reflns 4760
_refine_ls_number_restraints 7
_refine_ls_restrained_S_all 1.030
_refine_ls_R_factor_all 0.0694
_refine_ls_R_factor_gt 0.0502
_refine_ls_shift/su_max 0.001
_refine_ls_shift/su_mean 0.001
_refine_ls_structure_factor_coef Fsqd
_refine_ls_weighting_details 'calc w=1/[\s^2^(Fo^2^)+(0.0695P)^2^+1.8956P] where P=(Fo^2^+2Fc^2^)/3'
_refine_ls_weighting_scheme calc
_refine_ls_wR_factor_gt 0.1344
_refine_ls_wR_factor_ref 0.1514
_reflns_number_gt 3704
_reflns_number_total 4760
_reflns_threshold_expression I>2\s(I)
_cod_data_source_file xu5031.cif
_cod_data_source_block I
_cod_database_code 2228119
_cod_database_fobs_code 2228119

loop_
_symmetry_equiv_pos_as_xyz
'x, y, z'
'-x, -y, -z'

loop_
_atom_site_type_symbol
_atom_site_label
_atom_site_fract_x
_atom_site_fract_y
_atom_site_fract_z
_atom_site_U_iso_or_equiv
_atom_site_adp_type
_atom_site_calc_flag
_atom_site_refinement_flags
_atom_site_occupancy
_atom_site_disorder_assembly
_atom_site_disorder_group
Mn Mn1 0.34023(5) 0.80899(5) 0.22288(5) 0.02281(16) Uani d D 1 . .
Cl Cl1 0.1607(7) 0.7350(2) 0.3414(7) 0.0280(8) Uani d PD 0.82(3) A 1
Cl Cl1' 0.202(4) 0.7316(11) 0.378(3) 0.033(4) Uani d PDU 0.18(3) A 2
Cl Cl2 0.26785(12) 0.84219(10) 0.00968(9) 0.0408(3) Uani d . 1 A .
N N1 0.4349(3) 0.6152(3) 0.1893(3) 0.0246(6) Uani d . 1 A .
N N2 0.5637(3) 0.8443(3) 0.2966(3) 0.0218(6) Uani d . 1 A .
N N3 0.3883(3) 1.0248(3) 0.3127(3) 0.0233(6) Uani d . 1 A .
C C1 0.3623(4) 0.5007(3) 0.1294(3) 0.0238(7) Uani d . 1 . .
C C2 0.2180(4) 0.4980(4) 0.0882(4) 0.0315(8) Uani d . 1 A .
H H2 0.1724 0.5744 0.1012 0.038 Uiso calc R 1 . .
C C3 0.1431(4) 0.3852(3) 0.0292(4) 0.0307(8) Uani d . 1 . .
H H3 0.0455 0.3848 0.0020 0.037 Uiso calc R 1 A .
C C4 0.2061(4) 0.2698(3) 0.0075(3) 0.0258(7) Uani d . 1 A .
C C5 0.3468(4) 0.2715(3) 0.0468(3) 0.0268(7) Uani d . 1 . .
H H5 0.3910 0.1945 0.0326 0.032 Uiso calc R 1 A .
C C6 0.4273(4) 0.3862(3) 0.1081(3) 0.0268(7) Uani d . 1 A .
C C7 0.1162(4) 0.1491(3) -0.0556(4) 0.0300(8) Uani d . 1 . .
H H7A 0.1753 0.0788 -0.0692 0.045 Uiso calc R 1 A .
H H7B 0.0676 0.1671 -0.1384 0.045 Uiso calc R 1 . .
H H7C 0.0470 0.1226 -0.0004 0.045 Uiso calc R 1 . .
C C8 0.5703(5) 0.3949(4) 0.1535(4) 0.0449(10) Uani d . 1 . .
H H8 0.6196 0.3205 0.1431 0.054 Uiso calc R 1 A .
C C9 0.6412(5) 0.5111(5) 0.2137(4) 0.0452(10) Uani d . 1 A .
H H9 0.7382 0.5156 0.2454 0.054 Uiso calc R 1 . .
C C10 0.5714(3) 0.6197(3) 0.2276(3) 0.0218(7) Uani d . 1 . .
C C11 0.6441(3) 0.7459(3) 0.2886(3) 0.0234(7) Uani d . 1 A .
C C12 0.7870(3) 0.7643(4) 0.3346(3) 0.0250(7) Uani d . 1 . .
H H12 0.8430 0.6941 0.3287 0.030 Uiso calc R 1 A .
C C13 0.8453(4) 0.8864(4) 0.3890(3) 0.0294(8) Uani d . 1 A .
H H13 0.9426 0.9013 0.4201 0.035 Uiso calc R 1 . .
C C14 0.7620(4) 0.9875(3) 0.3982(3) 0.0268(7) Uani d . 1 . .
H H14 0.8007 1.0719 0.4358 0.032 Uiso calc R 1 A .
C C15 0.6196(3) 0.9620(3) 0.3508(3) 0.0224(7) Uani d . 1 A .
C C16 0.5199(4) 1.0619(3) 0.3558(3) 0.0257(7) Uani d . 1 . .
C C17 0.5635(5) 1.1919(5) 0.4056(5) 0.0507(11) Uani d . 1 A .
H H17 0.6597 1.2182 0.4356 0.061 Uiso calc R 1 . .
C C18 0.4660(5) 1.2819(5) 0.4109(5) 0.0514(12) Uani d . 1 . .
H H18 0.4963 1.3696 0.4442 0.062 Uiso calc R 1 A .
C C19 0.3264(4) 1.2453(3) 0.3686(3) 0.0262(7) Uani d . 1 A .
C C20 0.2218(4) 1.3312(3) 0.3691(3) 0.0281(8) Uani d . 1 . .
H H20 0.2470 1.4196 0.4025 0.034 Uiso calc R 1 A .
C C21 0.0836(4) 1.2892(3) 0.3220(3) 0.0288(8) Uani d . 1 A .
C C22 0.0497(4) 1.1579(3) 0.2710(3) 0.0273(7) Uani d . 1 . .
H H22 -0.0448 1.1280 0.2370 0.033 Uiso calc R 1 A .
C C23 0.1494(4) 1.0724(3) 0.2691(3) 0.0266(7) Uani d . 1 A .
H H23 0.1230 0.9844 0.2349 0.032 Uiso calc R 1 . .
C C24 0.2906(4) 1.1140(3) 0.3175(3) 0.0252(7) Uani d . 1 . .
C C25 -0.0286(4) 1.3793(4) 0.3212(4) 0.0363(9) Uani d . 1 . .
H H25A 0.0144 1.4697 0.3304 0.055 Uiso calc R 1 A .
H H25B -0.0816 1.3654 0.3926 0.055 Uiso calc R 1 . .
H H25C -0.0920 1.3618 0.2400 0.055 Uiso calc R 1 . .

loop_
_atom_site_aniso_label
_atom_site_aniso_U_11
_atom_site_aniso_U_22
_atom_site_aniso_U_33
_atom_site_aniso_U_12
_atom_site_aniso_U_13
_atom_site_aniso_U_23
Mn1 0.0177(3) 0.0206(3) 0.0285(3) 0.00071(19) 0.0000(2) -0.00009(19)
Cl1 0.0207(13) 0.0246(6) 0.0377(16) -0.0016(7) 0.0049(13) 0.0008(7)
Cl1' 0.026(7) 0.031(3) 0.040(6) -0.003(3) 0.008(6) -0.003(3)
Cl2 0.0500(6) 0.0386(5) 0.0323(5) 0.0163(4) -0.0063(4) 0.0018(4)
N1 0.0245(15) 0.0239(14) 0.0248(14) 0.0002(11) 0.0016(12) 0.0044(11)
N2 0.0199(14) 0.0219(14) 0.0222(13) -0.0013(11) 0.0007(11) 0.0013(10)
N3 0.0243(15) 0.0230(14) 0.0230(14) 0.0021(11) 0.0056(11) 0.0013(11)
C1 0.0210(17) 0.0246(16) 0.0240(16) -0.0048(13) -0.0002(13) 0.0051(13)
C2 0.0276(19) 0.0251(18) 0.040(2) 0.0040(14) 0.0006(16) 0.0013(15)
C3 0.0240(18) 0.0284(18) 0.036(2) -0.0020(14) -0.0037(15) 0.0017(15)
C4 0.0324(19) 0.0213(16) 0.0234(16) -0.0006(14) 0.0044(14) 0.0035(13)
C5 0.0303(19) 0.0253(17) 0.0259(17) 0.0047(14) 0.0050(14) 0.0062(13)
C6 0.0251(18) 0.0309(18) 0.0246(17) 0.0016(14) 0.0022(14) 0.0077(14)
C7 0.033(2) 0.0240(17) 0.0318(19) -0.0015(15) 0.0034(15) 0.0036(14)
C8 0.045(3) 0.039(2) 0.052(3) 0.0141(19) 0.009(2) 0.0015(19)
C9 0.032(2) 0.054(3) 0.048(2) 0.0101(19) 0.0015(19) 0.000(2)
C10 0.0163(15) 0.0232(16) 0.0257(16) -0.0003(12) 0.0036(13) 0.0032(13)
C11 0.0203(16) 0.0299(18) 0.0200(15) 0.0047(13) 0.0012(13) 0.0035(13)
C12 0.0174(16) 0.0330(18) 0.0236(16) 0.0010(13) 0.0008(13) 0.0017(14)
C13 0.0174(17) 0.045(2) 0.0247(17) -0.0012(15) 0.0012(13) 0.0034(15)
C14 0.0236(18) 0.0297(18) 0.0241(16) -0.0066(14) 0.0020(13) -0.0022(14)
C15 0.0206(16) 0.0256(17) 0.0198(15) -0.0034(13) 0.0030(12) 0.0019(12)
C16 0.0261(18) 0.0268(17) 0.0225(16) -0.0050(14) 0.0030(13) 0.0017(13)
C17 0.047(3) 0.055(3) 0.047(3) 0.000(2) 0.002(2) 0.003(2)
C18 0.060(3) 0.041(2) 0.051(3) -0.001(2) 0.007(2) 0.002(2)
C19 0.0278(18) 0.0258(17) 0.0253(17) 0.0009(14) 0.0050(14) 0.0042(13)
C20 0.034(2) 0.0226(17) 0.0284(18) 0.0020(14) 0.0062(15) 0.0050(13)
C21 0.033(2) 0.0279(18) 0.0280(17) 0.0068(15) 0.0084(15) 0.0079(14)
C22 0.0265(18) 0.0276(18) 0.0280(17) 0.0024(14) 0.0039(14) 0.0045(14)
C23 0.0272(18) 0.0220(16) 0.0294(17) 0.0005(14) 0.0030(14) -0.0002(13)
C24 0.0285(18) 0.0251(17) 0.0231(16) 0.0018(14) 0.0064(14) 0.0053(13)
C25 0.034(2) 0.0282(19) 0.048(2) 0.0066(16) 0.0070(18) 0.0060(17)

loop_
_atom_type_symbol
_atom_type_description
_atom_type_scat_dispersion_real
_atom_type_scat_dispersion_imag
_atom_type_scat_source
C C 0.0033 0.0016 'International Tables Vol C Tables 4.2.6.8 and 6.1.1.4'
H H 0.0000 0.0000 'International Tables Vol C Tables 4.2.6.8 and 6.1.1.4'
N N 0.0061 0.0033 'International Tables Vol C Tables 4.2.6.8 and 6.1.1.4'
Cl Cl 0.1484 0.1585 'International Tables Vol C Tables 4.2.6.8 and 6.1.1.4'
Mn Mn 0.3368 0.7283 'International Tables Vol C Tables 4.2.6.8 and 6.1.1.4'

loop_
_geom_angle_atom_site_label_1
_geom_angle_atom_site_label_2
_geom_angle_atom_site_label_3
_geom_angle_site_symmetry_1
_geom_angle_site_symmetry_3
_geom_angle
_geom_angle_publ_flag
N2 Mn1 N1 . . 72.62(10) ?
N2 Mn1 N3 . . 71.80(10) ?
N1 Mn1 N3 . . 144.34(10) ?
N2 Mn1 Cl2 . . 118.47(8) ?
N1 Mn1 Cl2 . . 99.09(8) ?
N3 Mn1 Cl2 . . 99.72(8) ?
N2 Mn1 Cl1 . . 125.3(2) ?
N1 Mn1 Cl1 . . 98.25(11) ?
N3 Mn1 Cl1 . . 100.18(10) ?
Cl2 Mn1 Cl1 . . 116.2(2) ?
N2 Mn1 Cl1' . . 112.7(11) ?
N1 Mn1 Cl1' . . 93.8(5) ?
N3 Mn1 Cl1' . . 97.6(3) ?
Cl2 Mn1 Cl1' . . 128.8(11) ?
Cl1 Mn1 Cl1' . . 12.6(9) ?
C10 N1 C1 . . 119.5(3) ?
C10 N1 Mn1 . . 115.3(2) ?
C1 N1 Mn1 . . 125.2(2) ?
C15 N2 C11 . . 120.2(3) ?
C15 N2 Mn1 . . 120.4(2) ?
C11 N2 Mn1 . . 119.4(2) ?
C16 N3 C24 . . 119.6(3) ?
C16 N3 Mn1 . . 115.1(2) ?
C24 N3 Mn1 . . 125.2(2) ?
N1 C1 C2 . . 118.7(3) ?
N1 C1 C6 . . 122.5(3) ?
C2 C1 C6 . . 118.8(3) ?
C3 C2 C1 . . 119.9(3) ?
C3 C2 H2 . . 120.1 ?
C1 C2 H2 . . 120.1 ?
C2 C3 C4 . . 122.1(3) ?
C2 C3 H3 . . 118.9 ?
C4 C3 H3 . . 118.9 ?
C5 C4 C3 . . 118.5(3) ?
C5 C4 C7 . . 122.5(3) ?
C3 C4 C7 . . 118.9(3) ?
C4 C5 C6 . . 120.9(3) ?
C4 C5 H5 . . 119.6 ?
C6 C5 H5 . . 119.6 ?
C8 C6 C1 . . 115.9(3) ?
C8 C6 C5 . . 124.3(4) ?
C1 C6 C5 . . 119.8(3) ?
C4 C7 H7A . . 109.5 ?
C4 C7 H7B . . 109.5 ?
H7A C7 H7B . . 109.5 ?
C4 C7 H7C . . 109.5 ?
H7A C7 H7C . . 109.5 ?
H7B C7 H7C . . 109.5 ?
C9 C8 C6 . . 120.6(4) ?
C9 C8 H8 . . 119.7 ?
C6 C8 H8 . . 119.7 ?
C10 C9 C8 . . 120.1(4) ?
C10 C9 H9 . . 119.9 ?
C8 C9 H9 . . 119.9 ?
N1 C10 C9 . . 121.3(3) ?
N1 C10 C11 . . 117.0(3) ?
C9 C10 C11 . . 121.6(3) ?
N2 C11 C12 . . 121.2(3) ?
N2 C11 C10 . . 115.7(3) ?
C12 C11 C10 . . 123.1(3) ?
C13 C12 C11 . . 118.6(3) ?
C13 C12 H12 . . 120.7 ?
C11 C12 H12 . . 120.7 ?
C12 C13 C14 . . 120.1(3) ?
C12 C13 H13 . . 120.0 ?
C14 C13 H13 . . 120.0 ?
C13 C14 C15 . . 118.2(3) ?
C13 C14 H14 . . 120.9 ?
C15 C14 H14 . . 120.9 ?
N2 C15 C14 . . 121.6(3) ?
N2 C15 C16 . . 115.2(3) ?
C14 C15 C16 . . 123.2(3) ?
N3 C16 C17 . . 120.5(4) ?
N3 C16 C15 . . 117.4(3) ?
C17 C16 C15 . . 122.1(3) ?
C18 C17 C16 . . 120.2(4) ?
C18 C17 H17 . . 119.9 ?
C16 C17 H17 . . 119.9 ?
C19 C18 C17 . . 120.6(4) ?
C19 C18 H18 . . 119.7 ?
C17 C18 H18 . . 119.7 ?
C18 C19 C20 . . 123.9(4) ?
C18 C19 C24 . . 116.1(4) ?
C20 C19 C24 . . 120.0(3) ?
C21 C20 C19 . . 121.2(3) ?
C21 C20 H20 . . 119.4 ?
C19 C20 H20 . . 119.4 ?
C20 C21 C22 . . 118.1(3) ?
C20 C21 C25 . . 121.9(3) ?
C22 C21 C25 . . 120.0(3) ?
C23 C22 C21 . . 121.8(3) ?
C23 C22 H22 . . 119.1 ?
C21 C22 H22 . . 119.1 ?
C22 C23 C24 . . 120.5(3) ?
C22 C23 H23 . . 119.8 ?
C24 C23 H23 . . 119.8 ?
N3 C24 C23 . . 118.7(3) ?
N3 C24 C19 . . 122.9(3) ?
C23 C24 C19 . . 118.4(3) ?
C21 C25 H25A . . 109.5 ?
C21 C25 H25B . . 109.5 ?
H25A C25 H25B . . 109.5 ?
C21 C25 H25C . . 109.5 ?
H25A C25 H25C . . 109.5 ?
H25B C25 H25C . . 109.5 ?

loop_
_geom_bond_atom_site_label_1
_geom_bond_atom_site_label_2
_geom_bond_site_symmetry_2
_geom_bond_distance
_geom_bond_publ_flag
Mn1 N1 . 2.305(3) y
Mn1 N2 . 2.186(3) y
Mn1 N3 . 2.332(3) y
Mn1 Cl1 . 2.3802(17) y
Mn1 Cl1' . 2.388(7) ?
Mn1 Cl2 . 2.3375(11) y
N1 C10 . 1.325(4) ?
N1 C1 . 1.378(4) ?
N2 C15 . 1.335(4) ?
N2 C11 . 1.344(4) ?
N3 C16 . 1.305(4) ?
N3 C24 . 1.387(5) ?
C1 C2 . 1.405(5) ?
C1 C6 . 1.410(5) ?
C2 C3 . 1.370(5) ?
C2 H2 . 0.9500 ?
C3 C4 . 1.408(5) ?
C3 H3 . 0.9500 ?
C4 C5 . 1.369(5) ?
C4 C7 . 1.505(5) ?
C5 C6 . 1.414(5) ?
C5 H5 . 0.9500 ?
C6 C8 . 1.396(6) ?
C7 H7A . 0.9800 ?
C7 H7B . 0.9800 ?
C7 H7C . 0.9800 ?
C8 C9 . 1.386(6) ?
C8 H8 . 0.9500 ?
C9 C10 . 1.373(6) ?
C9 H9 . 0.9500 ?
C10 C11 . 1.477(5) ?
C11 C12 . 1.393(5) ?
C12 C13 . 1.381(5) ?
C12 H12 . 0.9500 ?
C13 C14 . 1.385(5) ?
C13 H13 . 0.9500 ?
C14 C15 . 1.395(5) ?
C14 H14 . 0.9500 ?
C15 C16 . 1.483(5) ?
C16 C17 . 1.408(6) ?
C17 C18 . 1.391(7) ?
C17 H17 . 0.9500 ?
C18 C19 . 1.373(6) ?
C18 H18 . 0.9500 ?
C19 C20 . 1.410(5) ?
C19 C24 . 1.413(5) ?
C20 C21 . 1.380(5) ?
C20 H20 . 0.9500 ?
C21 C22 . 1.411(5) ?
C21 C25 . 1.498(5) ?
C22 C23 . 1.372(5) ?
C22 H22 . 0.9500 ?
C23 C24 . 1.407(5) ?
C23 H23 . 0.9500 ?
C25 H25A . 0.9800 ?
C25 H25B . 0.9800 ?
C25 H25C . 0.9800 ?

loop_
_geom_hbond_atom_site_label_D
_geom_hbond_atom_site_label_H
_geom_hbond_atom_site_label_A
_geom_hbond_site_symmetry_A
_geom_hbond_distance_DH
_geom_hbond_distance_HA
_geom_hbond_distance_DA
_geom_hbond_angle_DHA
C8 H8 Cl2 2_665 0.95 2.64 3.486(5) 149
C17 H17 Cl1 2_676 0.95 2.72 3.500(9) 140

loop_
_geom_torsion_atom_site_label_1
_geom_torsion_atom_site_label_2
_geom_torsion_atom_site_label_3
_geom_torsion_atom_site_label_4
_geom_torsion_site_symmetry_1
_geom_torsion_site_symmetry_2
_geom_torsion_site_symmetry_3
_geom_torsion_site_symmetry_4
_geom_torsion
_geom_torsion_publ_flag
N2 Mn1 N1 C10 . . . . -0.7(2) ?
N3 Mn1 N1 C10 . . . . -4.7(3) ?
Cl2 Mn1 N1 C10 . . . . 116.4(2) ?
Cl1 Mn1 N1 C10 . . . . -125.2(3) ?
Cl1' Mn1 N1 C10 . . . . -113.3(10) ?
N2 Mn1 N1 C1 . . . . -177.9(3) ?
N3 Mn1 N1 C1 . . . . 178.1(2) ?
Cl2 Mn1 N1 C1 . . . . -60.8(3) ?
Cl1 Mn1 N1 C1 . . . . 57.5(3) ?
Cl1' Mn1 N1 C1 . . . . 69.4(10) ?
N1 Mn1 N2 C15 . . . . -179.0(3) ?
N3 Mn1 N2 C15 . . . . -1.5(2) ?
Cl2 Mn1 N2 C15 . . . . 89.9(2) ?
Cl1 Mn1 N2 C15 . . . . -91.2(3) ?
Cl1' Mn1 N2 C15 . . . . -92.3(4) ?
N1 Mn1 N2 C11 . . . . 0.1(2) ?
N3 Mn1 N2 C11 . . . . 177.6(3) ?
Cl2 Mn1 N2 C11 . . . . -91.0(2) ?
Cl1 Mn1 N2 C11 . . . . 87.9(3) ?
Cl1' Mn1 N2 C11 . . . . 86.8(4) ?
N2 Mn1 N3 C16 . . . . 3.0(2) ?
N1 Mn1 N3 C16 . . . . 6.9(3) ?
Cl2 Mn1 N3 C16 . . . . -114.0(2) ?
Cl1 Mn1 N3 C16 . . . . 127.0(3) ?
Cl1' Mn1 N3 C16 . . . . 114.4(11) ?
N2 Mn1 N3 C24 . . . . 180.0(3) ?
N1 Mn1 N3 C24 . . . . -176.0(2) ?
Cl2 Mn1 N3 C24 . . . . 63.1(3) ?
Cl1 Mn1 N3 C24 . . . . -56.0(3) ?
Cl1' Mn1 N3 C24 . . . . -68.5(11) ?
C10 N1 C1 C2 . . . . -179.3(3) ?
Mn1 N1 C1 C2 . . . . -2.2(4) ?
C10 N1 C1 C6 . . . . 0.8(5) ?
Mn1 N1 C1 C6 . . . . 177.9(2) ?
N1 C1 C2 C3 . . . . -179.5(3) ?
C6 C1 C2 C3 . . . . 0.3(5) ?
C1 C2 C3 C4 . . . . -0.1(6) ?
C2 C3 C4 C5 . . . . -0.2(6) ?
C2 C3 C4 C7 . . . . 178.8(3) ?
C3 C4 C5 C6 . . . . 0.2(5) ?
C7 C4 C5 C6 . . . . -178.7(3) ?
N1 C1 C6 C8 . . . . 1.0(5) ?
C2 C1 C6 C8 . . . . -178.8(4) ?
N1 C1 C6 C5 . . . . 179.6(3) ?
C2 C1 C6 C5 . . . . -0.3(5) ?
C4 C5 C6 C8 . . . . 178.4(4) ?
C4 C5 C6 C1 . . . . 0.0(5) ?
C1 C6 C8 C9 . . . . -0.9(6) ?
C5 C6 C8 C9 . . . . -179.4(4) ?
C6 C8 C9 C10 . . . . -0.9(7) ?
C1 N1 C10 C9 . . . . -2.8(5) ?
Mn1 N1 C10 C9 . . . . 179.8(3) ?
C1 N1 C10 C11 . . . . 178.6(3) ?
Mn1 N1 C10 C11 . . . . 1.2(4) ?
C8 C9 C10 N1 . . . . 2.9(6) ?
C8 C9 C10 C11 . . . . -178.6(4) ?
C15 N2 C11 C12 . . . . -0.8(5) ?
Mn1 N2 C11 C12 . . . . -179.9(2) ?
C15 N2 C11 C10 . . . . 179.6(3) ?
Mn1 N2 C11 C10 . . . . 0.5(4) ?
N1 C10 C11 N2 . . . . -1.2(4) ?
C9 C10 C11 N2 . . . . -179.8(3) ?
N1 C10 C11 C12 . . . . 179.2(3) ?
C9 C10 C11 C12 . . . . 0.6(5) ?
N2 C11 C12 C13 . . . . -0.1(5) ?
C10 C11 C12 C13 . . . . 179.4(3) ?
C11 C12 C13 C14 . . . . 0.7(5) ?
C12 C13 C14 C15 . . . . -0.3(5) ?
C11 N2 C15 C14 . . . . 1.1(5) ?
Mn1 N2 C15 C14 . . . . -179.7(2) ?
C11 N2 C15 C16 . . . . -179.1(3) ?
Mn1 N2 C15 C16 . . . . 0.0(4) ?
C13 C14 C15 N2 . . . . -0.6(5) ?
C13 C14 C15 C16 . . . . 179.7(3) ?
C24 N3 C16 C17 . . . . -0.8(5) ?
Mn1 N3 C16 C17 . . . . 176.4(3) ?
C24 N3 C16 C15 . . . . 178.8(3) ?
Mn1 N3 C16 C15 . . . . -4.0(4) ?
N2 C15 C16 N3 . . . . 2.8(4) ?
C14 C15 C16 N3 . . . . -177.4(3) ?
N2 C15 C16 C17 . . . . -177.6(3) ?
C14 C15 C16 C17 . . . . 2.2(5) ?
N3 C16 C17 C18 . . . . 0.9(6) ?
C15 C16 C17 C18 . . . . -178.7(4) ?
C16 C17 C18 C19 . . . . 0.4(7) ?
C17 C18 C19 C20 . . . . -179.0(4) ?
C17 C18 C19 C24 . . . . -1.6(6) ?
C18 C19 C20 C21 . . . . 178.2(4) ?
C24 C19 C20 C21 . . . . 0.9(5) ?
C19 C20 C21 C22 . . . . -1.1(5) ?
C19 C20 C21 C25 . . . . -179.6(3) ?
C20 C21 C22 C23 . . . . 1.0(5) ?
C25 C21 C22 C23 . . . . 179.6(3) ?
C21 C22 C23 C24 . . . . -0.7(5) ?
C16 N3 C24 C23 . . . . 179.3(3) ?
Mn1 N3 C24 C23 . . . . 2.4(4) ?
C16 N3 C24 C19 . . . . -0.5(5) ?
Mn1 N3 C24 C19 . . . . -177.4(2) ?
C22 C23 C24 N3 . . . . -179.3(3) ?
C22 C23 C24 C19 . . . . 0.4(5) ?
C18 C19 C24 N3 . . . . 1.7(5) ?
C20 C19 C24 N3 . . . . 179.2(3) ?
C18 C19 C24 C23 . . . . -178.1(4) ?
C20 C19 C24 C23 . . . . -0.5(5) ?
